data_7717973
loop_
_publ_author_name
'Singh, Vaibhav'
'Urunikulavan, Vajeeha'
'Bar, Arun Kumar'

_publ_section_title
;
 An insight en-route from CO2 fixation to CO32--bridged dinuclear
 lanthanide(III) complexes featuring inner coordination post-synthetic
 modification&#x2020;
;
_journal_name_full 'Dalton Transactions'
_journal_paper_doi 10.1039/D4DT03050H
_journal_year 2025
_chemical_formula_moiety 'C49 H46 Er2 N10 O9, 2(C H4 O)'
_chemical_formula_sum 'C51 H54 Er2 N10 O11'
_chemical_formula_weight 1317.56
_space_group_crystal_system monoclinic
_space_group_IT_number 14
_space_group_name_Hall '-P 2yn'
_space_group_name_H-M_alt 'P 1 21/n 1'
_atom_sites_solution_hydrogens mixed
_atom_sites_solution_primary dual
_audit_creation_date 2024-04-16
_audit_creation_method
;
Olex2 1.5
(compiled 2023.08.24 svn.re1ec1418 for OlexSys, GUI svn.r6817)
;
_audit_update_record
;
2024-08-20 deposited with the CCDC.	2025-02-04 downloaded from the CCDC.
;
_cell_angle_alpha 90
_cell_angle_beta 108.1800(10)
_cell_angle_gamma 90
_cell_formula_units_Z 4
_cell_length_a 12.9022(3)
_cell_length_b 28.6292(8)
_cell_length_c 15.0283(4)
_cell_measurement_reflns_used 9204
_cell_measurement_temperature 100.00
_cell_measurement_theta_max 27.49
_cell_measurement_theta_min 2.31
_cell_volume 5274.0(2)
_computing_cell_refinement 'SAINT V8.40B (?, 2016)'
_computing_data_reduction 'SAINT V8.40B (?, 2016)'
_computing_molecular_graphics 'Olex2 1.5 (Dolomanov et al., 2009)'
_computing_publication_material 'Olex2 1.5 (Dolomanov et al., 2009)'
_computing_structure_refinement 'XL  (Sheldrick, 2008)'
_computing_structure_solution 'SHELXT 2018/2 (Sheldrick, 2018)'
_diffrn_ambient_temperature 100.00
_diffrn_measured_fraction_theta_full 0.997
_diffrn_measured_fraction_theta_max 0.997
_diffrn_measurement_device_type 'Bruker APEX-II CCD'
_diffrn_measurement_method '\f and \w scans'
_diffrn_radiation_type MoK\a
_diffrn_radiation_wavelength 0.71073
_diffrn_reflns_av_R_equivalents 0.0324
_diffrn_reflns_av_unetI/netI 0.0212
_diffrn_reflns_Laue_measured_fraction_full 0.997
_diffrn_reflns_Laue_measured_fraction_max 0.997
_diffrn_reflns_limit_h_max 16
_diffrn_reflns_limit_h_min -16
_diffrn_reflns_limit_k_max 37
_diffrn_reflns_limit_k_min -34
_diffrn_reflns_limit_l_max 19
_diffrn_reflns_limit_l_min -19
_diffrn_reflns_number 62454
_diffrn_reflns_point_group_measured_fraction_full 0.997
_diffrn_reflns_point_group_measured_fraction_max 0.997
_diffrn_reflns_theta_full 25.242
_diffrn_reflns_theta_max 27.508
_diffrn_reflns_theta_min 2.015
_diffrn_source_current 1.4
_diffrn_source_power 0.07
_diffrn_source_voltage 50.0
_diffrn_standards_number 0
_exptl_absorpt_coefficient_mu 3.229
_exptl_absorpt_correction_T_max 0.7456
_exptl_absorpt_correction_T_min 0.5785
_exptl_absorpt_correction_type multi-scan
_exptl_absorpt_process_details
;
SADABS-2016/2 (Bruker,2016/2) was used for absorption correction.
wR2(int) was 0.1134 before and 0.0421 after correction.
The Ratio of minimum to maximum transmission is 0.7759.
The \l/2 correction factor is Not present.
;
_exptl_crystal_colour 'metallic yellowish yellow'
_exptl_crystal_colour_lustre metallic
_exptl_crystal_colour_modifier yellowish
_exptl_crystal_colour_primary yellow
_exptl_crystal_density_diffrn 1.659
_exptl_crystal_description plate
_exptl_crystal_F_000 2616
_exptl_crystal_size_max 1
_exptl_crystal_size_mid 0.5
_exptl_crystal_size_min 0.07
_refine_diff_density_max 0.723
_refine_diff_density_min -0.579
_refine_diff_density_rms 0.073
_refine_ls_extinction_method none
_refine_ls_goodness_of_fit_ref 1.033
_refine_ls_hydrogen_treatment mixed
_refine_ls_matrix_type full
_refine_ls_number_parameters 689
_refine_ls_number_reflns 12082
_refine_ls_number_restraints 6
_refine_ls_restrained_S_all 1.033
_refine_ls_R_factor_all 0.0191
_refine_ls_R_factor_gt 0.0169
_refine_ls_shift/su_max 0.007
_refine_ls_shift/su_mean 0.000
_refine_ls_structure_factor_coef Fsqd
_refine_ls_weighting_details 'w=1/[\s^2^(Fo^2^)+(0.0144P)^2^+4.9532P] where P=(Fo^2^+2Fc^2^)/3'
_refine_ls_weighting_scheme calc
_refine_ls_wR_factor_gt 0.0394
_refine_ls_wR_factor_ref 0.0405
_reflns_Friedel_coverage 0.000
_reflns_number_gt 11272
_reflns_number_total 12082
_reflns_threshold_expression 'I > 2\s(I)'
_cod_data_source_file d4dt03050h2.cif
_cod_data_source_block mo_vs193_0m
_cod_database_code 7717973
_shelx_shelxl_version_number 2019/1
_shelx_space_group_comment
;
The symmetry employed for this shelxl refinement is uniquely defined
by the following loop, which should always be used as a source of
symmetry information in preference to the above space-group names.
They are only intended as comments.
;
_shelx_estimated_absorpt_t_max 0.806
_shelx_estimated_absorpt_t_min 0.141
_olex2_refinement_description
;
1. Restrained distances
 O9-H9
 0.87 with sigma of 0.01
 O8-H8
 0.87 with sigma of 0.01
 C48-H8
 1.907779 with sigma of 0.02
 Er2-H9
 2.898398 with sigma of 0.02
 Er1-H8
 2.966032 with sigma of 0.02
 C49-H9
 1.909033 with sigma of 0.02
2.a Aromatic/amide H refined with riding coordinates:
 C40(H40), C29(H29), C28(H28), C4(H4), C12(H12), C36(H36), C38(H38), C23(H23),
 C16(H16), C30(H30), C13(H13), C39(H39), C37(H37), C5(H5), C20(H20), C21(H21),
 C6(H6), C14(H14), C47(H47), C19(H19), C46(H46), C22(H22), C15(H15), C45(H45),
 C43(H43), C44(H44)
2.b Idealised Me refined as rotating group:
 C25(H25A,H25B,H25C), C9(H9A,H9B,H9C), C33(H33A,H33B,H33C), C1(H1A,H1B,H1C),
 C49(H49A,H49B,H49C), C48(H48A,H48B,H48C), C51(H51A,H51B,H51C), C50(H50A,H50B,
 H50C)
;
_olex2_submission_special_instructions 'No special instructions were received'

loop_
_space_group_symop_operation_xyz
'x, y, z'
'-x+1/2, y+1/2, -z+1/2'
'-x, -y, -z'
'x-1/2, -y-1/2, z-1/2'

loop_
_atom_site_label
_atom_site_type_symbol
_atom_site_fract_x
_atom_site_fract_y
_atom_site_fract_z
_atom_site_U_iso_or_equiv
_atom_site_adp_type
_atom_site_occupancy
_atom_site_site_symmetry_order
_atom_site_calc_flag
_atom_site_refinement_flags_posn
_atom_site_refinement_flags_adp
_atom_site_refinement_flags_occupancy
_atom_site_disorder_assembly
_atom_site_disorder_group
Er2 Er 0.22017(2) 0.50533(2) 0.08843(2) 0.01113(2) Uani 1 1 d D . . . .
Er1 Er 0.35530(2) 0.38680(2) 0.31430(2) 0.01253(2) Uani 1 1 d D . . . .
O5 O 0.40005(11) 0.50352(4) 0.18184(9) 0.0149(3) Uani 1 1 d . . . . .
O7 O 0.12737(11) 0.53054(5) 0.18303(9) 0.0173(3) Uani 1 1 d . . . . .
O1 O 0.37467(11) 0.33585(5) 0.20661(9) 0.0189(3) Uani 1 1 d . . . . .
O4 O 0.46870(10) 0.44454(5) 0.28246(9) 0.0170(3) Uani 1 1 d . . . . .
O2 O 0.17298(11) 0.37446(5) 0.28275(9) 0.0185(3) Uani 1 1 d . . . . .
O6 O 0.11991(10) 0.43889(4) 0.03163(9) 0.0150(3) Uani 1 1 d . . . . .
O9 O 0.07755(11) 0.53920(5) -0.02719(9) 0.0176(3) Uani 1 1 d D . . . .
H9 H 0.0188(12) 0.5497(8) -0.0177(11) 0.026 Uiso 1 1 d D U . . .
O8 O 0.35274(12) 0.32489(5) 0.42120(10) 0.0210(3) Uani 1 1 d D . . . .
H8 H 0.3985(14) 0.3266(7) 0.4775(8) 0.032 Uiso 1 1 d D U . . .
O11 O 0.69740(14) 0.32112(6) 0.68213(12) 0.0305(3) Uani 1 1 d . . . . .
N6 N 0.23452(13) 0.41804(5) -0.05377(11) 0.0170(3) Uani 1 1 d . . . . .
N8 N 0.32116(12) 0.55153(5) 0.00463(10) 0.0136(3) Uani 1 1 d . . . . .
O3 O 0.29222(10) 0.44835(5) 0.20631(9) 0.0164(3) Uani 1 1 d . . . . .
N4 N 0.27373(13) 0.42651(6) 0.41992(11) 0.0172(3) Uani 1 1 d . . . . .
N7 N 0.27103(13) 0.46370(5) -0.03293(11) 0.0153(3) Uani 1 1 d . . . . .
N10 N 0.18712(13) 0.60714(6) 0.18865(11) 0.0165(3) Uani 1 1 d . . . . .
N9 N 0.24127(12) 0.58934(5) 0.12889(11) 0.0150(3) Uani 1 1 d . . . . .
O10 O 0.47723(16) 0.32284(7) 0.60301(12) 0.0399(4) Uani 1 1 d . . . . .
N5 N 0.16124(13) 0.42577(6) 0.39964(12) 0.0201(3) Uani 1 1 d . . . . .
N1 N 0.55689(13) 0.32155(5) 0.28888(11) 0.0170(3) Uani 1 1 d . . . . .
N3 N 0.48148(13) 0.41022(6) 0.46474(11) 0.0163(3) Uani 1 1 d . . . . .
N2 N 0.53590(13) 0.35207(5) 0.35286(11) 0.0156(3) Uani 1 1 d . . . . .
C24 C 0.39075(14) 0.46603(6) 0.22453(12) 0.0135(3) Uani 1 1 d . . . . .
C27 C 0.36647(15) 0.52985(6) -0.05380(13) 0.0149(3) Uani 1 1 d . . . . .
C32 C 0.28934(15) 0.61827(6) 0.08916(13) 0.0162(4) Uani 1 1 d . . . . .
C40 C 0.04371(17) 0.54710(8) 0.32869(14) 0.0223(4) Uani 1 1 d . . . . .
H40 H 0.059583 0.515776 0.316610 0.027 Uiso 1 1 calc R U . . .
C29 C 0.47270(17) 0.59752(7) -0.05989(15) 0.0222(4) Uani 1 1 d . . . . .
H29 H 0.526996 0.612802 -0.079809 0.027 Uiso 1 1 calc R U . . .
C28 C 0.44237(16) 0.55219(7) -0.08787(14) 0.0197(4) Uani 1 1 d . . . . .
H28 H 0.472760 0.536521 -0.129630 0.024 Uiso 1 1 calc R U . . .
C31 C 0.34686(15) 0.59637(6) 0.02834(13) 0.0152(3) Uani 1 1 d . . . . .
C35 C 0.07142(15) 0.58380(7) 0.27929(13) 0.0165(4) Uani 1 1 d . . . . .
C11 C 0.00011(17) 0.38813(8) 0.30261(14) 0.0229(4) Uani 1 1 d . . . . .
C34 C 0.13071(14) 0.57278(6) 0.21129(12) 0.0146(3) Uani 1 1 d . . . . .
C25 C 0.35974(18) 0.45662(7) -0.15608(15) 0.0236(4) Uani 1 1 d . . . . .
H25A H 0.336734 0.423886 -0.158712 0.035 Uiso 1 1 calc R U . . .
H25B H 0.438859 0.458092 -0.143788 0.035 Uiso 1 1 calc R U . . .
H25C H 0.322796 0.471824 -0.216023 0.035 Uiso 1 1 calc R U . . .
C4 C 0.66595(17) 0.41819(8) 0.56337(15) 0.0255(4) Uani 1 1 d . . . . .
H4 H 0.740579 0.409696 0.578030 0.031 Uiso 1 1 calc R U . . .
C7 C 0.44950(16) 0.44074(7) 0.51957(13) 0.0188(4) Uani 1 1 d . . . . .
C12 C -0.06835(17) 0.41812(9) 0.33126(15) 0.0278(5) Uani 1 1 d . . . . .
H12 H -0.038585 0.443698 0.371352 0.033 Uiso 1 1 calc R U . . .
C8 C 0.33016(16) 0.44830(7) 0.49435(13) 0.0191(4) Uani 1 1 d . . . . .
C26 C 0.33042(15) 0.48115(7) -0.07918(13) 0.0156(3) Uani 1 1 d . . . . .
C36 C 0.04566(17) 0.62952(8) 0.29632(14) 0.0233(4) Uani 1 1 d . . . . .
H36 H 0.063253 0.654591 0.262181 0.028 Uiso 1 1 calc R U . . .
C38 C -0.0322(2) 0.60215(9) 0.41288(16) 0.0329(5) Uani 1 1 d . . . . .
H38 H -0.067215 0.608442 0.458574 0.039 Uiso 1 1 calc R U . . .
C23 C 0.58203(18) 0.27019(7) 0.13920(15) 0.0228(4) Uani 1 1 d . . . . .
H23 H 0.642125 0.272491 0.194975 0.027 Uiso 1 1 calc R U . . .
C3 C 0.58780(16) 0.39822(7) 0.48741(13) 0.0183(4) Uani 1 1 d . . . . .
C10 C 0.12026(16) 0.39658(7) 0.32884(13) 0.0185(4) Uani 1 1 d . . . . .
C16 C -0.04376(18) 0.34998(9) 0.24549(16) 0.0311(5) Uani 1 1 d . . . . .
H16 H 0.002700 0.329377 0.226015 0.037 Uiso 1 1 calc R U . . .
C9 C 0.28159(19) 0.47631(8) 0.55593(15) 0.0284(5) Uani 1 1 d . . . . .
H9A H 0.211277 0.489219 0.518160 0.043 Uiso 1 1 calc R U . . .
H9B H 0.331123 0.501884 0.584925 0.043 Uiso 1 1 calc R U . . .
H9C H 0.270670 0.456122 0.604903 0.043 Uiso 1 1 calc R U . . .
C18 C 0.48150(17) 0.29014(6) 0.13528(14) 0.0187(4) Uani 1 1 d . . . . .
C30 C 0.42336(16) 0.62058(7) -0.00253(14) 0.0197(4) Uani 1 1 d . . . . .
H30 H 0.441182 0.652125 0.015379 0.024 Uiso 1 1 calc R U . . .
C13 C -0.18060(19) 0.41050(10) 0.30096(17) 0.0373(6) Uani 1 1 d . . . . .
H13 H -0.227500 0.431348 0.319293 0.045 Uiso 1 1 calc R U . . .
C39 C -0.00738(19) 0.55668(9) 0.39583(15) 0.0299(5) Uani 1 1 d . . . . .
H39 H -0.025335 0.531777 0.430160 0.036 Uiso 1 1 calc R U . . .
C37 C -0.0057(2) 0.63847(9) 0.36311(16) 0.0317(5) Uani 1 1 d . . . . .
H37 H -0.022717 0.669698 0.374748 0.038 Uiso 1 1 calc R U . . .
C33 C 0.28627(19) 0.67029(7) 0.09690(15) 0.0243(4) Uani 1 1 d . . . . .
H33A H 0.218379 0.679682 0.108150 0.036 Uiso 1 1 calc R U . . .
H33B H 0.289711 0.684477 0.038539 0.036 Uiso 1 1 calc R U . . .
H33C H 0.348695 0.680819 0.149083 0.036 Uiso 1 1 calc R U . . .
C17 C 0.46847(16) 0.31727(6) 0.21599(13) 0.0173(4) Uani 1 1 d . . . . .
C2 C 0.61543(15) 0.36273(7) 0.42660(13) 0.0175(4) Uani 1 1 d . . . . .
C5 C 0.63318(19) 0.45072(8) 0.61744(15) 0.0292(5) Uani 1 1 d . . . . .
H5 H 0.685746 0.465500 0.668466 0.035 Uiso 1 1 calc R U . . .
C20 C 0.4073(2) 0.26323(8) -0.02379(16) 0.0295(5) Uani 1 1 d . . . . .
H20 H 0.347385 0.260728 -0.079625 0.035 Uiso 1 1 calc R U . . .
C1 C 0.72711(17) 0.34199(8) 0.45393(15) 0.0252(4) Uani 1 1 d . . . . .
H1A H 0.741217 0.325309 0.513472 0.038 Uiso 1 1 calc R U . . .
H1B H 0.781151 0.366912 0.460945 0.038 Uiso 1 1 calc R U . . .
H1C H 0.732293 0.320136 0.405301 0.038 Uiso 1 1 calc R U . . .
C42 C 0.11354(15) 0.36075(7) -0.02744(13) 0.0173(4) Uani 1 1 d . . . . .
C21 C 0.5066(2) 0.24367(8) -0.01971(17) 0.0311(5) Uani 1 1 d . . . . .
H21 H 0.514991 0.227909 -0.072683 0.037 Uiso 1 1 calc R U . . .
C49 C 0.06755(17) 0.54274(9) -0.12387(14) 0.0268(5) Uani 1 1 d D . . . .
H49A H -0.007372 0.551541 -0.159307 0.040 Uiso 1 1 calc R U . . .
H49B H 0.085037 0.512549 -0.146419 0.040 Uiso 1 1 calc R U . . .
H49C H 0.118101 0.566560 -0.132528 0.040 Uiso 1 1 calc R U . . .
C6 C 0.52331(18) 0.46167(8) 0.59689(15) 0.0280(5) Uani 1 1 d . . . . .
H6 H 0.499310 0.482962 0.634812 0.034 Uiso 1 1 calc R U . . .
C14 C -0.2242(2) 0.37260(11) 0.24414(18) 0.0434(7) Uani 1 1 d . . . . .
H14 H -0.300721 0.367470 0.223771 0.052 Uiso 1 1 calc R U . . .
C41 C 0.15788(15) 0.40906(6) -0.01534(12) 0.0150(3) Uani 1 1 d . . . . .
C47 C 0.13058(17) 0.33134(7) -0.09524(14) 0.0227(4) Uani 1 1 d . . . . .
H47 H 0.170263 0.342317 -0.134722 0.027 Uiso 1 1 calc R U . . .
C19 C 0.39455(18) 0.28655(7) 0.05329(15) 0.0233(4) Uani 1 1 d . . . . .
H19 H 0.326138 0.300064 0.049787 0.028 Uiso 1 1 calc R U . . .
C46 C 0.09014(19) 0.28616(8) -0.10563(16) 0.0274(5) Uani 1 1 d . . . . .
H46 H 0.101161 0.266373 -0.152615 0.033 Uiso 1 1 calc R U . . .
C22 C 0.5940(2) 0.24710(7) 0.06190(16) 0.0288(5) Uani 1 1 d . . . . .
H22 H 0.662284 0.233599 0.064859 0.035 Uiso 1 1 calc R U . . .
C15 C -0.1560(2) 0.34222(11) 0.21708(18) 0.0422(7) Uani 1 1 d . . . . .
H15 H -0.185860 0.315986 0.179009 0.051 Uiso 1 1 calc R U . . .
C45 C 0.03349(19) 0.26994(8) -0.04717(16) 0.0292(5) Uani 1 1 d . . . . .
H45 H 0.005693 0.238968 -0.054067 0.035 Uiso 1 1 calc R U . . .
C43 C 0.05651(18) 0.34423(7) 0.03079(15) 0.0243(4) Uani 1 1 d . . . . .
H43 H 0.044330 0.364073 0.077208 0.029 Uiso 1 1 calc R U . . .
C48 C 0.26165(19) 0.29832(8) 0.42663(18) 0.0321(5) Uani 1 1 d D . . . .
H48A H 0.217116 0.289116 0.363465 0.048 Uiso 1 1 calc R U . . .
H48B H 0.217639 0.317256 0.455615 0.048 Uiso 1 1 calc R U . . .
H48C H 0.287492 0.270312 0.464544 0.048 Uiso 1 1 calc R U . . .
C44 C 0.0174(2) 0.29875(8) 0.02113(17) 0.0316(5) Uani 1 1 d . . . . .
H44 H -0.020610 0.287381 0.061611 0.038 Uiso 1 1 calc R U . . .
C51 C 0.7553(2) 0.27785(8) 0.69552(18) 0.0369(6) Uani 1 1 d . . . . .
H51A H 0.704678 0.252472 0.667493 0.055 Uiso 1 1 calc R U . . .
H51B H 0.788307 0.272008 0.762705 0.055 Uiso 1 1 calc R U . . .
H51C H 0.812668 0.279386 0.665562 0.055 Uiso 1 1 calc R U . . .
C50 C 0.4349(3) 0.34415(15) 0.6704(2) 0.0664(10) Uani 1 1 d . . . . .
H50A H 0.357655 0.351735 0.640894 0.100 Uiso 1 1 calc R U . . .
H50B H 0.475643 0.372826 0.694023 0.100 Uiso 1 1 calc R U . . .
H50C H 0.442223 0.322494 0.722527 0.100 Uiso 1 1 calc R U . . .
H11 H 0.735(3) 0.3402(12) 0.718(2) 0.050(9) Uiso 1 1 d . . . . .
H10 H 0.551(4) 0.3194(16) 0.637(3) 0.103(15) Uiso 1 1 d . . . . .

loop_
_atom_site_aniso_label
_atom_site_aniso_U_11
_atom_site_aniso_U_22
_atom_site_aniso_U_33
_atom_site_aniso_U_23
_atom_site_aniso_U_13
_atom_site_aniso_U_12
Er2 0.01079(4) 0.01174(4) 0.01179(4) 0.00058(3) 0.00485(3) 0.00038(3)
Er1 0.01281(4) 0.01295(4) 0.01169(4) 0.00050(3) 0.00362(3) -0.00043(3)
O5 0.0141(6) 0.0151(6) 0.0158(6) 0.0022(5) 0.0051(5) -0.0009(5)
O7 0.0195(7) 0.0166(7) 0.0190(7) -0.0012(5) 0.0106(5) 0.0001(5)
O1 0.0173(7) 0.0197(7) 0.0193(7) -0.0043(5) 0.0050(5) -0.0001(5)
O4 0.0135(6) 0.0184(7) 0.0176(6) 0.0043(5) 0.0029(5) 0.0001(5)
O2 0.0173(7) 0.0228(7) 0.0166(6) -0.0012(5) 0.0069(5) -0.0036(5)
O6 0.0136(6) 0.0162(6) 0.0163(6) -0.0017(5) 0.0061(5) -0.0013(5)
O9 0.0137(6) 0.0227(7) 0.0169(6) 0.0049(5) 0.0056(5) 0.0034(5)
O8 0.0229(7) 0.0196(7) 0.0222(7) 0.0053(6) 0.0092(6) -0.0011(5)
O11 0.0341(9) 0.0276(9) 0.0279(8) -0.0064(7) 0.0071(7) 0.0002(7)
N6 0.0205(8) 0.0136(8) 0.0182(8) -0.0030(6) 0.0079(6) -0.0022(6)
N8 0.0131(7) 0.0140(7) 0.0137(7) 0.0018(6) 0.0044(6) 0.0013(5)
O3 0.0119(6) 0.0179(7) 0.0186(7) 0.0042(5) 0.0035(5) -0.0014(5)
N4 0.0166(8) 0.0196(8) 0.0157(8) 0.0013(6) 0.0057(6) 0.0021(6)
N7 0.0167(8) 0.0138(7) 0.0161(7) -0.0003(6) 0.0062(6) 0.0008(6)
N10 0.0189(8) 0.0167(8) 0.0162(7) -0.0011(6) 0.0086(6) 0.0042(6)
N9 0.0144(7) 0.0164(8) 0.0152(7) -0.0006(6) 0.0062(6) 0.0023(6)
O10 0.0367(10) 0.0523(12) 0.0279(9) 0.0120(8) 0.0063(8) 0.0001(8)
N5 0.0157(8) 0.0262(9) 0.0189(8) 0.0013(7) 0.0063(6) 0.0007(6)
N1 0.0204(8) 0.0139(7) 0.0190(8) 0.0008(6) 0.0092(6) 0.0016(6)
N3 0.0165(8) 0.0167(8) 0.0145(7) 0.0018(6) 0.0030(6) 0.0008(6)
N2 0.0165(8) 0.0139(7) 0.0167(7) 0.0019(6) 0.0056(6) 0.0007(6)
C24 0.0146(8) 0.0144(8) 0.0126(8) -0.0023(6) 0.0058(7) -0.0002(6)
C27 0.0132(8) 0.0167(9) 0.0154(8) 0.0024(7) 0.0053(7) 0.0029(7)
C32 0.0163(9) 0.0150(9) 0.0177(9) 0.0012(7) 0.0056(7) 0.0011(7)
C40 0.0235(10) 0.0268(11) 0.0199(10) 0.0010(8) 0.0114(8) 0.0034(8)
C29 0.0217(10) 0.0193(10) 0.0308(11) 0.0068(8) 0.0159(9) 0.0000(8)
C28 0.0197(10) 0.0206(10) 0.0235(10) 0.0038(8) 0.0137(8) 0.0030(7)
C31 0.0158(9) 0.0130(8) 0.0170(9) 0.0022(7) 0.0054(7) 0.0010(7)
C35 0.0143(9) 0.0219(9) 0.0138(8) -0.0014(7) 0.0050(7) 0.0027(7)
C11 0.0174(10) 0.0359(12) 0.0162(9) 0.0073(8) 0.0067(8) -0.0029(8)
C34 0.0120(8) 0.0186(9) 0.0125(8) 0.0017(7) 0.0028(7) 0.0042(7)
C25 0.0289(11) 0.0237(10) 0.0243(10) -0.0055(8) 0.0171(9) -0.0032(8)
C4 0.0196(10) 0.0268(11) 0.0235(10) -0.0003(8) -0.0027(8) 0.0025(8)
C7 0.0211(10) 0.0166(9) 0.0168(9) 0.0001(7) 0.0032(7) 0.0013(7)
C12 0.0216(11) 0.0415(13) 0.0224(10) 0.0098(9) 0.0097(8) 0.0022(9)
C8 0.0223(10) 0.0194(9) 0.0152(9) -0.0007(7) 0.0053(8) 0.0017(7)
C26 0.0151(9) 0.0174(9) 0.0157(8) -0.0002(7) 0.0067(7) 0.0009(7)
C36 0.0227(10) 0.0259(11) 0.0226(10) 0.0007(8) 0.0090(8) 0.0069(8)
C38 0.0337(13) 0.0477(15) 0.0233(11) -0.0020(10) 0.0177(10) 0.0096(10)
C23 0.0295(11) 0.0157(9) 0.0276(10) -0.0006(8) 0.0152(9) -0.0016(8)
C3 0.0184(9) 0.0171(9) 0.0173(9) 0.0028(7) 0.0022(7) 0.0003(7)
C10 0.0176(9) 0.0218(10) 0.0166(9) 0.0056(7) 0.0062(7) -0.0016(7)
C16 0.0230(11) 0.0461(14) 0.0258(11) 0.0005(10) 0.0099(9) -0.0095(10)
C9 0.0286(11) 0.0348(12) 0.0224(10) -0.0106(9) 0.0089(9) 0.0023(9)
C18 0.0254(10) 0.0120(8) 0.0225(10) -0.0002(7) 0.0130(8) -0.0033(7)
C30 0.0214(10) 0.0146(9) 0.0254(10) 0.0038(7) 0.0107(8) -0.0007(7)
C13 0.0204(11) 0.0632(18) 0.0320(12) 0.0177(12) 0.0134(10) 0.0058(11)
C39 0.0325(12) 0.0396(13) 0.0232(11) 0.0039(9) 0.0169(9) 0.0037(10)
C37 0.0351(13) 0.0331(12) 0.0311(12) -0.0049(9) 0.0163(10) 0.0120(10)
C33 0.0345(12) 0.0144(9) 0.0294(11) 0.0014(8) 0.0178(9) 0.0018(8)
C17 0.0206(9) 0.0135(8) 0.0201(9) 0.0021(7) 0.0100(8) -0.0011(7)
C2 0.0174(9) 0.0168(9) 0.0181(9) 0.0042(7) 0.0055(7) 0.0015(7)
C5 0.0254(11) 0.0298(12) 0.0231(10) -0.0063(9) -0.0061(9) 0.0012(9)
C20 0.0403(13) 0.0274(11) 0.0239(11) -0.0076(9) 0.0145(10) -0.0111(9)
C1 0.0182(10) 0.0337(12) 0.0223(10) 0.0033(8) 0.0043(8) 0.0076(8)
C42 0.0171(9) 0.0151(9) 0.0173(9) 0.0009(7) 0.0020(7) -0.0014(7)
C21 0.0484(14) 0.0216(11) 0.0332(12) -0.0079(9) 0.0274(11) -0.0062(9)
C49 0.0180(10) 0.0462(14) 0.0153(9) 0.0050(9) 0.0039(8) -0.0007(9)
C6 0.0290(11) 0.0283(11) 0.0208(10) -0.0081(8) -0.0005(9) 0.0040(9)
C14 0.0174(11) 0.079(2) 0.0328(13) 0.0155(13) 0.0062(10) -0.0115(12)
C41 0.0152(9) 0.0156(9) 0.0126(8) 0.0000(7) 0.0018(7) 0.0003(7)
C47 0.0265(11) 0.0200(10) 0.0217(10) -0.0047(8) 0.0075(8) -0.0047(8)
C19 0.0280(11) 0.0205(10) 0.0250(10) -0.0026(8) 0.0134(9) -0.0066(8)
C46 0.0323(12) 0.0213(10) 0.0270(11) -0.0085(8) 0.0068(9) -0.0049(8)
C22 0.0400(13) 0.0187(10) 0.0380(13) -0.0021(9) 0.0270(11) -0.0004(9)
C15 0.0281(13) 0.0682(19) 0.0303(13) -0.0028(12) 0.0093(10) -0.0211(12)
C45 0.0332(12) 0.0184(10) 0.0336(12) -0.0026(9) 0.0067(10) -0.0077(9)
C43 0.0302(11) 0.0192(10) 0.0260(10) -0.0033(8) 0.0123(9) -0.0054(8)
C48 0.0309(12) 0.0258(11) 0.0418(13) 0.0100(10) 0.0144(10) -0.0068(9)
C44 0.0408(13) 0.0236(11) 0.0355(12) 0.0015(9) 0.0194(11) -0.0091(9)
C51 0.0517(16) 0.0252(12) 0.0339(13) -0.0058(10) 0.0136(11) 0.0052(11)
C50 0.059(2) 0.099(3) 0.0446(18) 0.0085(18) 0.0196(16) 0.0122(19)

loop_
_atom_type_symbol
_atom_type_description
_atom_type_scat_dispersion_real
_atom_type_scat_dispersion_imag
_atom_type_scat_source
C C 0.0033 0.0016 'International Tables Vol C Tables 4.2.6.8 and 6.1.1.4'
H H 0.0000 0.0000 'International Tables Vol C Tables 4.2.6.8 and 6.1.1.4'
Er Er -0.2586 4.9576 'International Tables Vol C Tables 4.2.6.8 and 6.1.1.4'
N N 0.0061 0.0033 'International Tables Vol C Tables 4.2.6.8 and 6.1.1.4'
O O 0.0106 0.0060 'International Tables Vol C Tables 4.2.6.8 and 6.1.1.4'

loop_
_geom_angle_atom_site_label_1
_geom_angle_atom_site_label_2
_geom_angle_atom_site_label_3
_geom_angle
_geom_angle_site_symmetry_1
_geom_angle_site_symmetry_3
_geom_angle_publ_flag
O5 Er2 O6 123.18(4) . . ?
O5 Er2 O9 151.61(5) . . ?
O5 Er2 N8 74.39(5) . . ?
O5 Er2 O3 56.31(4) . . ?
O5 Er2 N7 89.41(5) . . ?
O5 Er2 N9 81.94(5) . . ?
O5 Er2 C24 27.66(5) . . ?
O7 Er2 O5 104.83(5) . . ?
O7 Er2 O6 98.69(5) . . ?
O7 Er2 O9 83.37(5) . . ?
O7 Er2 N8 128.58(5) . . ?
O7 Er2 O3 84.86(5) . . ?
O7 Er2 N7 162.53(5) . . ?
O7 Er2 N9 64.62(5) . . ?
O7 Er2 C24 97.03(5) . . ?
O6 Er2 O9 81.08(5) . . ?
O6 Er2 N8 125.35(5) . . ?
O6 Er2 O3 75.73(4) . . ?
O6 Er2 N7 64.56(5) . . ?
O6 Er2 N9 153.82(5) . . ?
O6 Er2 C24 99.48(5) . . ?
O9 Er2 N8 79.31(5) . . ?
O9 Er2 O3 152.02(5) . . ?
O9 Er2 N7 88.83(5) . . ?
O9 Er2 N9 77.17(5) . . ?
O9 Er2 C24 179.24(5) . . ?
N8 Er2 N9 64.42(5) . . ?
N8 Er2 C24 99.95(5) . . ?
O3 Er2 N8 127.20(5) . . ?
O3 Er2 N7 95.07(5) . . ?
O3 Er2 N9 119.80(5) . . ?
O3 Er2 C24 28.73(5) . . ?
N7 Er2 N8 64.54(5) . . ?
N7 Er2 N9 128.70(5) . . ?
N7 Er2 C24 90.96(5) . . ?
N9 Er2 C24 102.41(5) . . ?
O1 Er1 O4 95.37(5) . . ?
O1 Er1 O2 95.11(5) . . ?
O1 Er1 O8 91.75(5) . . ?
O1 Er1 O3 94.66(5) . . ?
O1 Er1 N4 159.50(5) . . ?
O1 Er1 N3 130.93(5) . . ?
O1 Er1 N2 65.98(5) . . ?
O1 Er1 C24 96.26(5) . . ?
O4 Er1 O8 142.59(5) . . ?
O4 Er1 O3 55.87(4) . . ?
O4 Er1 N4 103.09(5) . . ?
O4 Er1 N3 73.56(5) . . ?
O4 Er1 N2 74.06(5) . . ?
O4 Er1 C24 27.33(5) . . ?
O2 Er1 O4 137.21(5) . . ?
O2 Er1 O8 78.21(5) . . ?
O2 Er1 O3 81.98(5) . . ?
O2 Er1 N4 65.22(5) . . ?
O2 Er1 N3 125.78(5) . . ?
O2 Er1 N2 146.82(5) . . ?
O2 Er1 C24 110.18(5) . . ?
O8 Er1 N4 79.04(5) . . ?
O8 Er1 N3 74.12(5) . . ?
O8 Er1 N2 75.56(5) . . ?
O8 Er1 C24 167.73(5) . . ?
O3 Er1 O8 159.65(5) . . ?
O3 Er1 N4 88.47(5) . . ?
O3 Er1 N3 114.85(5) . . ?
O3 Er1 N2 124.62(5) . . ?
O3 Er1 C24 28.55(5) . . ?
N4 Er1 C24 96.10(5) . . ?
N3 Er1 N4 64.32(5) . . ?
N3 Er1 C24 93.62(5) . . ?
N2 Er1 N4 127.65(5) . . ?
N2 Er1 N3 65.00(5) . . ?
N2 Er1 C24 99.24(5) . . ?
C24 O5 Er2 95.18(11) . . ?
C34 O7 Er2 123.05(11) . . ?
C17 O1 Er1 120.01(12) . . ?
C24 O4 Er1 94.03(10) . . ?
C10 O2 Er1 119.97(12) . . ?
C41 O6 Er2 118.71(11) . . ?
Er2 O9 H9 123.6(11) . . ?
C49 O9 Er2 126.51(12) . . ?
C49 O9 H9 109.7(11) . . ?
Er1 O8 H8 117.6(11) . . ?
C48 O8 Er1 128.11(13) . . ?
C48 O8 H8 107.3(11) . . ?
C51 O11 H11 108(2) . . ?
C41 N6 N7 109.42(15) . . ?
C27 N8 Er2 119.49(12) . . ?
C31 N8 Er2 120.21(12) . . ?
C31 N8 C27 119.36(16) . . ?
Er1 O3 Er2 175.06(6) . . ?
C24 O3 Er2 91.08(10) . . ?
C24 O3 Er1 92.33(10) . . ?
N5 N4 Er1 118.93(12) . . ?
C8 N4 Er1 123.23(13) . . ?
C8 N4 N5 117.84(16) . . ?
N6 N7 Er2 118.50(11) . . ?
C26 N7 Er2 124.08(13) . . ?
C26 N7 N6 117.42(15) . . ?
C34 N10 N9 108.57(15) . . ?
N10 N9 Er2 118.32(11) . . ?
C32 N9 Er2 122.90(12) . . ?
C32 N9 N10 118.28(16) . . ?
C50 O10 H10 102(3) . . ?
C10 N5 N4 108.29(16) . . ?
C17 N1 N2 109.22(15) . . ?
C7 N3 Er1 120.14(12) . . ?
C3 N3 Er1 119.80(12) . . ?
C3 N3 C7 119.36(17) . . ?
N1 N2 Er1 118.19(11) . . ?
C2 N2 Er1 123.66(13) . . ?
C2 N2 N1 117.99(16) . . ?
Er2 C24 Er1 119.21(6) . . ?
O5 C24 Er2 57.16(9) . . ?
O5 C24 Er1 175.91(13) . . ?
O5 C24 O3 117.11(16) . . ?
O4 C24 Er2 174.60(13) . . ?
O4 C24 Er1 58.64(9) . . ?
O4 C24 O5 125.16(16) . . ?
O4 C24 O3 117.73(16) . . ?
O3 C24 Er2 60.19(9) . . ?
O3 C24 Er1 59.12(9) . . ?
N8 C27 C28 121.66(17) . . ?
N8 C27 C26 115.83(15) . . ?
C28 C27 C26 122.51(16) . . ?
N9 C32 C31 114.80(16) . . ?
N9 C32 C33 125.20(17) . . ?
C31 C32 C33 119.94(16) . . ?
C35 C40 H40 120.2 . . ?
C39 C40 H40 120.2 . . ?
C39 C40 C35 119.6(2) . . ?
C28 C29 H29 120.2 . . ?
C28 C29 C30 119.61(18) . . ?
C30 C29 H29 120.2 . . ?
C27 C28 H28 120.5 . . ?
C29 C28 C27 118.93(18) . . ?
C29 C28 H28 120.5 . . ?
N8 C31 C32 115.90(16) . . ?
N8 C31 C30 121.74(17) . . ?
C30 C31 C32 122.36(17) . . ?
C40 C35 C34 118.49(17) . . ?
C36 C35 C40 119.61(18) . . ?
C36 C35 C34 121.88(17) . . ?
C12 C11 C10 121.6(2) . . ?
C12 C11 C16 119.9(2) . . ?
C16 C11 C10 118.49(19) . . ?
O7 C34 N10 125.42(16) . . ?
O7 C34 C35 117.22(16) . . ?
N10 C34 C35 117.27(16) . . ?
H25A C25 H25B 109.5 . . ?
H25A C25 H25C 109.5 . . ?
H25B C25 H25C 109.5 . . ?
C26 C25 H25A 109.5 . . ?
C26 C25 H25B 109.5 . . ?
C26 C25 H25C 109.5 . . ?
C3 C4 H4 120.6 . . ?
C5 C4 H4 120.6 . . ?
C5 C4 C3 118.9(2) . . ?
N3 C7 C8 115.42(17) . . ?
N3 C7 C6 121.98(19) . . ?
C6 C7 C8 122.53(18) . . ?
C11 C12 H12 120.1 . . ?
C11 C12 C13 119.8(2) . . ?
C13 C12 H12 120.1 . . ?
N4 C8 C7 114.30(17) . . ?
N4 C8 C9 124.18(18) . . ?
C7 C8 C9 121.37(17) . . ?
N7 C26 C27 114.76(16) . . ?
N7 C26 C25 124.85(17) . . ?
C27 C26 C25 120.35(16) . . ?
C35 C36 H36 120.0 . . ?
C37 C36 C35 120.1(2) . . ?
C37 C36 H36 120.0 . . ?
C39 C38 H38 120.1 . . ?
C39 C38 C37 119.8(2) . . ?
C37 C38 H38 120.1 . . ?
C18 C23 H23 119.9 . . ?
C22 C23 H23 119.9 . . ?
C22 C23 C18 120.2(2) . . ?
N3 C3 C4 121.49(18) . . ?
N3 C3 C2 116.08(17) . . ?
C4 C3 C2 122.44(18) . . ?
O2 C10 N5 126.86(18) . . ?
O2 C10 C11 117.37(18) . . ?
N5 C10 C11 115.75(17) . . ?
C11 C16 H16 120.1 . . ?
C15 C16 C11 119.8(2) . . ?
C15 C16 H16 120.1 . . ?
C8 C9 H9A 109.5 . . ?
C8 C9 H9B 109.5 . . ?
C8 C9 H9C 109.5 . . ?
H9A C9 H9B 109.5 . . ?
H9A C9 H9C 109.5 . . ?
H9B C9 H9C 109.5 . . ?
C23 C18 C17 121.00(18) . . ?
C19 C18 C23 119.24(18) . . ?
C19 C18 C17 119.67(18) . . ?
C29 C30 C31 118.58(18) . . ?
C29 C30 H30 120.7 . . ?
C31 C30 H30 120.7 . . ?
C12 C13 H13 119.9 . . ?
C14 C13 C12 120.3(2) . . ?
C14 C13 H13 119.9 . . ?
C40 C39 H39 119.7 . . ?
C38 C39 C40 120.5(2) . . ?
C38 C39 H39 119.7 . . ?
C36 C37 H37 119.8 . . ?
C38 C37 C36 120.4(2) . . ?
C38 C37 H37 119.8 . . ?
C32 C33 H33A 109.5 . . ?
C32 C33 H33B 109.5 . . ?
C32 C33 H33C 109.5 . . ?
H33A C33 H33B 109.5 . . ?
H33A C33 H33C 109.5 . . ?
H33B C33 H33C 109.5 . . ?
O1 C17 N1 126.32(17) . . ?
O1 C17 C18 117.76(17) . . ?
N1 C17 C18 115.84(17) . . ?
N2 C2 C3 114.31(17) . . ?
N2 C2 C1 125.67(18) . . ?
C3 C2 C1 120.01(17) . . ?
C4 C5 H5 120.1 . . ?
C4 C5 C6 119.9(2) . . ?
C6 C5 H5 120.1 . . ?
C21 C20 H20 119.8 . . ?
C21 C20 C19 120.5(2) . . ?
C19 C20 H20 119.8 . . ?
C2 C1 H1A 109.5 . . ?
C2 C1 H1B 109.5 . . ?
C2 C1 H1C 109.5 . . ?
H1A C1 H1B 109.5 . . ?
H1A C1 H1C 109.5 . . ?
H1B C1 H1C 109.5 . . ?
C47 C42 C41 120.68(17) . . ?
C43 C42 C41 119.93(17) . . ?
C43 C42 C47 119.38(18) . . ?
C20 C21 H21 120.1 . . ?
C20 C21 C22 119.8(2) . . ?
C22 C21 H21 120.1 . . ?
O9 C49 H49A 109.5 . . ?
O9 C49 H49B 109.5 . . ?
O9 C49 H49C 109.5 . . ?
H49A C49 H49B 109.5 . . ?
H49A C49 H49C 109.5 . . ?
H49B C49 H49C 109.5 . . ?
C7 C6 C5 118.3(2) . . ?
C7 C6 H6 120.8 . . ?
C5 C6 H6 120.8 . . ?
C13 C14 H14 120.0 . . ?
C15 C14 C13 120.0(2) . . ?
C15 C14 H14 120.0 . . ?
O6 C41 N6 124.94(17) . . ?
O6 C41 C42 118.88(16) . . ?
N6 C41 C42 116.18(16) . . ?
C42 C47 H47 119.7 . . ?
C46 C47 C42 120.51(19) . . ?
C46 C47 H47 119.7 . . ?
C18 C19 C20 120.1(2) . . ?
C18 C19 H19 119.9 . . ?
C20 C19 H19 119.9 . . ?
C47 C46 H46 120.1 . . ?
C47 C46 C45 119.7(2) . . ?
C45 C46 H46 120.1 . . ?
C23 C22 H22 119.9 . . ?
C21 C22 C23 120.2(2) . . ?
C21 C22 H22 119.9 . . ?
C16 C15 H15 119.9 . . ?
C14 C15 C16 120.3(3) . . ?
C14 C15 H15 119.9 . . ?
C46 C45 H45 119.9 . . ?
C44 C45 C46 120.1(2) . . ?
C44 C45 H45 119.9 . . ?
C42 C43 H43 120.0 . . ?
C44 C43 C42 120.0(2) . . ?
C44 C43 H43 120.0 . . ?
O8 C48 H48A 109.5 . . ?
O8 C48 H48B 109.5 . . ?
O8 C48 H48C 109.5 . . ?
H48A C48 H48B 109.5 . . ?
H48A C48 H48C 109.5 . . ?
H48B C48 H48C 109.5 . . ?
C45 C44 C43 120.2(2) . . ?
C45 C44 H44 119.9 . . ?
C43 C44 H44 119.9 . . ?
O11 C51 H51A 109.5 . . ?
O11 C51 H51B 109.5 . . ?
O11 C51 H51C 109.5 . . ?
H51A C51 H51B 109.5 . . ?
H51A C51 H51C 109.5 . . ?
H51B C51 H51C 109.5 . . ?
O10 C50 H50A 109.5 . . ?
O10 C50 H50B 109.5 . . ?
O10 C50 H50C 109.5 . . ?
H50A C50 H50B 109.5 . . ?
H50A C50 H50C 109.5 . . ?
H50B C50 H50C 109.5 . . ?

loop_
_geom_bond_atom_site_label_1
_geom_bond_atom_site_label_2
_geom_bond_distance
_geom_bond_site_symmetry_2
_geom_bond_publ_flag
Er2 O5 2.3080(13) . ?
Er2 O7 2.2445(12) . ?
Er2 O6 2.3089(13) . ?
Er2 O9 2.3130(13) . ?
Er2 N8 2.4610(15) . ?
Er2 O3 2.3742(13) . ?
Er2 N7 2.4341(15) . ?
Er2 N9 2.4747(16) . ?
Er2 C24 2.7358(18) . ?
Er1 O1 2.2498(13) . ?
Er1 O4 2.3536(13) . ?
Er1 O2 2.2776(13) . ?
Er1 O8 2.3994(13) . ?
Er1 O3 2.3615(13) . ?
Er1 N4 2.4418(16) . ?
Er1 N3 2.4320(16) . ?
Er1 N2 2.4313(16) . ?
Er1 C24 2.7494(18) . ?
O5 C24 1.275(2) . ?
O7 C34 1.278(2) . ?
O1 C17 1.289(2) . ?
O4 C24 1.265(2) . ?
O2 C10 1.280(2) . ?
O6 C41 1.298(2) . ?
O9 H9 0.867(9) . ?
O9 C49 1.422(2) . ?
O8 H8 0.869(9) . ?
O8 C48 1.423(2) . ?
O11 C51 1.428(3) . ?
O11 H11 0.81(3) . ?
N6 N7 1.392(2) . ?
N6 C41 1.317(2) . ?
N8 C27 1.349(2) . ?
N8 C31 1.346(2) . ?
O3 C24 1.315(2) . ?
N4 N5 1.387(2) . ?
N4 C8 1.289(3) . ?
N7 C26 1.285(2) . ?
N10 N9 1.395(2) . ?
N10 C34 1.330(2) . ?
N9 C32 1.288(2) . ?
O10 C50 1.429(4) . ?
O10 H10 0.93(5) . ?
N5 C10 1.326(3) . ?
N1 N2 1.387(2) . ?
N1 C17 1.318(3) . ?
N3 C7 1.351(2) . ?
N3 C3 1.351(2) . ?
N2 C2 1.290(2) . ?
C27 C28 1.394(3) . ?
C27 C26 1.481(3) . ?
C32 C31 1.484(3) . ?
C32 C33 1.495(3) . ?
C40 H40 0.9500 . ?
C40 C35 1.396(3) . ?
C40 C39 1.394(3) . ?
C29 H29 0.9500 . ?
C29 C28 1.383(3) . ?
C29 C30 1.388(3) . ?
C28 H28 0.9500 . ?
C31 C30 1.398(3) . ?
C35 C34 1.489(2) . ?
C35 C36 1.394(3) . ?
C11 C12 1.393(3) . ?
C11 C10 1.495(3) . ?
C11 C16 1.395(3) . ?
C25 H25A 0.9800 . ?
C25 H25B 0.9800 . ?
C25 H25C 0.9800 . ?
C25 C26 1.498(3) . ?
C4 H4 0.9500 . ?
C4 C3 1.389(3) . ?
C4 C5 1.386(3) . ?
C7 C8 1.482(3) . ?
C7 C6 1.388(3) . ?
C12 H12 0.9500 . ?
C12 C13 1.393(3) . ?
C8 C9 1.501(3) . ?
C36 H36 0.9500 . ?
C36 C37 1.388(3) . ?
C38 H38 0.9500 . ?
C38 C39 1.384(3) . ?
C38 C37 1.384(4) . ?
C23 H23 0.9500 . ?
C23 C18 1.402(3) . ?
C23 C22 1.387(3) . ?
C3 C2 1.482(3) . ?
C16 H16 0.9500 . ?
C16 C15 1.394(3) . ?
C9 H9A 0.9800 . ?
C9 H9B 0.9800 . ?
C9 H9C 0.9800 . ?
C18 C17 1.493(3) . ?
C18 C19 1.387(3) . ?
C30 H30 0.9500 . ?
C13 H13 0.9500 . ?
C13 C14 1.387(4) . ?
C39 H39 0.9500 . ?
C37 H37 0.9500 . ?
C33 H33A 0.9800 . ?
C33 H33B 0.9800 . ?
C33 H33C 0.9800 . ?
C2 C1 1.493(3) . ?
C5 H5 0.9500 . ?
C5 C6 1.389(3) . ?
C20 H20 0.9500 . ?
C20 C21 1.382(3) . ?
C20 C19 1.391(3) . ?
C1 H1A 0.9800 . ?
C1 H1B 0.9800 . ?
C1 H1C 0.9800 . ?
C42 C41 1.486(3) . ?
C42 C47 1.391(3) . ?
C42 C43 1.390(3) . ?
C21 H21 0.9500 . ?
C21 C22 1.386(3) . ?
C49 H49A 0.9800 . ?
C49 H49B 0.9800 . ?
C49 H49C 0.9800 . ?
C6 H6 0.9500 . ?
C14 H14 0.9500 . ?
C14 C15 1.385(4) . ?
C47 H47 0.9500 . ?
C47 C46 1.385(3) . ?
C19 H19 0.9500 . ?
C46 H46 0.9500 . ?
C46 C45 1.387(3) . ?
C22 H22 0.9500 . ?
C15 H15 0.9500 . ?
C45 H45 0.9500 . ?
C45 C44 1.382(3) . ?
C43 H43 0.9500 . ?
C43 C44 1.387(3) . ?
C48 H48A 0.9800 . ?
C48 H48B 0.9800 . ?
C48 H48C 0.9800 . ?
C44 H44 0.9500 . ?
C51 H51A 0.9800 . ?
C51 H51B 0.9800 . ?
C51 H51C 0.9800 . ?
C50 H50A 0.9800 . ?
C50 H50B 0.9800 . ?
C50 H50C 0.9800 . ?

loop_
_geom_torsion_atom_site_label_1
_geom_torsion_atom_site_label_2
_geom_torsion_atom_site_label_3
_geom_torsion_atom_site_label_4
_geom_torsion
_geom_torsion_site_symmetry_1
_geom_torsion_site_symmetry_2
_geom_torsion_site_symmetry_3
_geom_torsion_site_symmetry_4
_geom_torsion_publ_flag
Er2 O5 C24 O4 174.12(16) . . . . ?
Er2 O5 C24 O3 -5.56(16) . . . . ?
Er2 O7 C34 N10 0.7(3) . . . . ?
Er2 O7 C34 C35 -175.70(12) . . . . ?
Er2 O6 C41 N6 -17.8(2) . . . . ?
Er2 O6 C41 C42 161.87(12) . . . . ?
Er2 N8 C27 C28 -166.67(14) . . . . ?
Er2 N8 C27 C26 13.4(2) . . . . ?
Er2 N8 C31 C32 -14.0(2) . . . . ?
Er2 N8 C31 C30 165.83(14) . . . . ?
Er2 O3 C24 Er1 -176.42(7) . . . . ?
Er2 O3 C24 O5 5.38(16) . . . . ?
Er2 O3 C24 O4 -174.32(14) . . . . ?
Er2 N7 C26 C27 -0.5(2) . . . . ?
Er2 N7 C26 C25 -178.04(14) . . . . ?
Er2 N9 C32 C31 -9.4(2) . . . . ?
Er2 N9 C32 C33 167.70(15) . . . . ?
Er1 O1 C17 N1 6.7(3) . . . . ?
Er1 O1 C17 C18 -169.94(12) . . . . ?
Er1 O4 C24 O5 178.21(16) . . . . ?
Er1 O4 C24 O3 -2.11(16) . . . . ?
Er1 O2 C10 N5 -3.7(3) . . . . ?
Er1 O2 C10 C11 178.00(12) . . . . ?
Er1 O3 C24 Er2 176.42(7) . . . . ?
Er1 O3 C24 O5 -178.19(14) . . . . ?
Er1 O3 C24 O4 2.10(16) . . . . ?
Er1 N4 N5 C10 8.48(19) . . . . ?
Er1 N4 C8 C7 -9.8(2) . . . . ?
Er1 N4 C8 C9 174.65(15) . . . . ?
Er1 N3 C7 C8 15.3(2) . . . . ?
Er1 N3 C7 C6 -167.80(16) . . . . ?
Er1 N3 C3 C4 167.31(15) . . . . ?
Er1 N3 C3 C2 -12.7(2) . . . . ?
Er1 N2 C2 C3 0.3(2) . . . . ?
Er1 N2 C2 C1 179.17(15) . . . . ?
N6 N7 C26 C27 179.92(15) . . . . ?
N6 N7 C26 C25 2.3(3) . . . . ?
N8 C27 C28 C29 0.8(3) . . . . ?
N8 C27 C26 N7 -8.5(2) . . . . ?
N8 C27 C26 C25 169.21(17) . . . . ?
N8 C31 C30 C29 0.7(3) . . . . ?
N4 N5 C10 O2 -3.5(3) . . . . ?
N4 N5 C10 C11 174.88(16) . . . . ?
N7 N6 C41 O6 2.3(3) . . . . ?
N7 N6 C41 C42 -177.32(15) . . . . ?
N10 N9 C32 C31 178.78(15) . . . . ?
N10 N9 C32 C33 -4.1(3) . . . . ?
N9 N10 C34 O7 0.2(2) . . . . ?
N9 N10 C34 C35 176.68(15) . . . . ?
N9 C32 C31 N8 15.0(2) . . . . ?
N9 C32 C31 C30 -164.80(18) . . . . ?
N5 N4 C8 C7 170.15(16) . . . . ?
N5 N4 C8 C9 -5.4(3) . . . . ?
N1 N2 C2 C3 175.61(15) . . . . ?
N1 N2 C2 C1 -5.5(3) . . . . ?
N3 C7 C8 N4 -3.7(3) . . . . ?
N3 C7 C8 C9 172.02(18) . . . . ?
N3 C7 C6 C5 0.3(3) . . . . ?
N3 C3 C2 N2 8.1(2) . . . . ?
N3 C3 C2 C1 -170.90(17) . . . . ?
N2 N1 C17 O1 -3.9(3) . . . . ?
N2 N1 C17 C18 172.76(15) . . . . ?
C27 N8 C31 C32 177.12(16) . . . . ?
C27 N8 C31 C30 -3.0(3) . . . . ?
C32 C31 C30 C29 -179.48(18) . . . . ?
C40 C35 C34 O7 18.4(3) . . . . ?
C40 C35 C34 N10 -158.31(18) . . . . ?
C40 C35 C36 C37 1.0(3) . . . . ?
C28 C27 C26 N7 171.56(18) . . . . ?
C28 C27 C26 C25 -10.7(3) . . . . ?
C28 C29 C30 C31 2.4(3) . . . . ?
C31 N8 C27 C28 2.3(3) . . . . ?
C31 N8 C27 C26 -177.68(16) . . . . ?
C35 C40 C39 C38 0.9(3) . . . . ?
C35 C36 C37 C38 -0.3(3) . . . . ?
C11 C12 C13 C14 1.4(3) . . . . ?
C11 C16 C15 C14 1.0(4) . . . . ?
C34 N10 N9 Er2 -0.99(18) . . . . ?
C34 N10 N9 C32 171.20(17) . . . . ?
C34 C35 C36 C37 -177.3(2) . . . . ?
C4 C3 C2 N2 -171.94(19) . . . . ?
C4 C3 C2 C1 9.1(3) . . . . ?
C4 C5 C6 C7 -2.5(3) . . . . ?
C7 N3 C3 C4 -3.1(3) . . . . ?
C7 N3 C3 C2 176.95(17) . . . . ?
C12 C11 C10 O2 -163.96(18) . . . . ?
C12 C11 C10 N5 17.5(3) . . . . ?
C12 C11 C16 C15 0.3(3) . . . . ?
C12 C13 C14 C15 -0.2(4) . . . . ?
C8 N4 N5 C10 -171.44(17) . . . . ?
C8 C7 C6 C5 177.0(2) . . . . ?
C26 C27 C28 C29 -179.23(18) . . . . ?
C36 C35 C34 O7 -163.21(18) . . . . ?
C36 C35 C34 N10 20.1(3) . . . . ?
C23 C18 C17 O1 177.95(17) . . . . ?
C23 C18 C17 N1 1.0(3) . . . . ?
C23 C18 C19 C20 0.3(3) . . . . ?
C3 N3 C7 C8 -174.41(17) . . . . ?
C3 N3 C7 C6 2.5(3) . . . . ?
C3 C4 C5 C6 2.0(3) . . . . ?
C10 C11 C12 C13 176.37(19) . . . . ?
C10 C11 C16 C15 -177.7(2) . . . . ?
C16 C11 C12 C13 -1.5(3) . . . . ?
C16 C11 C10 O2 13.9(3) . . . . ?
C16 C11 C10 N5 -164.61(19) . . . . ?
C18 C23 C22 C21 0.1(3) . . . . ?
C30 C29 C28 C27 -3.2(3) . . . . ?
C13 C14 C15 C16 -1.0(4) . . . . ?
C39 C40 C35 C34 177.10(19) . . . . ?
C39 C40 C35 C36 -1.3(3) . . . . ?
C39 C38 C37 C36 -0.1(4) . . . . ?
C37 C38 C39 C40 -0.2(4) . . . . ?
C33 C32 C31 N8 -162.23(18) . . . . ?
C33 C32 C31 C30 17.9(3) . . . . ?
C17 N1 N2 Er1 -0.40(18) . . . . ?
C17 N1 N2 C2 -175.98(16) . . . . ?
C17 C18 C19 C20 176.99(18) . . . . ?
C5 C4 C3 N3 0.8(3) . . . . ?
C5 C4 C3 C2 -179.2(2) . . . . ?
C20 C21 C22 C23 -0.2(3) . . . . ?
C42 C47 C46 C45 -0.9(3) . . . . ?
C42 C43 C44 C45 -0.9(4) . . . . ?
C21 C20 C19 C18 -0.4(3) . . . . ?
C6 C7 C8 N4 179.4(2) . . . . ?
C6 C7 C8 C9 -4.9(3) . . . . ?
C41 N6 N7 Er2 13.30(19) . . . . ?
C41 N6 N7 C26 -167.06(17) . . . . ?
C41 C42 C47 C46 179.29(19) . . . . ?
C41 C42 C43 C44 -178.4(2) . . . . ?
C47 C42 C41 O6 163.82(18) . . . . ?
C47 C42 C41 N6 -16.5(3) . . . . ?
C47 C42 C43 C44 0.1(3) . . . . ?
C47 C46 C45 C44 0.1(4) . . . . ?
C19 C18 C17 O1 1.3(3) . . . . ?
C19 C18 C17 N1 -175.69(17) . . . . ?
C19 C20 C21 C22 0.3(3) . . . . ?
C46 C45 C44 C43 0.8(4) . . . . ?
C22 C23 C18 C17 -176.79(18) . . . . ?
C22 C23 C18 C19 -0.1(3) . . . . ?
C43 C42 C41 O6 -17.7(3) . . . . ?
C43 C42 C41 N6 162.02(19) . . . . ?
C43 C42 C47 C46 0.8(3) . . . . ?
